data_4506311
loop_
_publ_author_name
'Xu, Guohai'
'He, Xiyun'
'Lv, Jianyi'
'Zhou, Zhonggao'
'Du, Ziyi'
'Xie, Yongrong'

_publ_section_title
;
 Solvent-Dependent Assemblies of Trinuclear Copper Cluster into Variable
 Frameworks Based on Mixed Ligands of Polyalcohol Amines and Organic
 Carboxylates
;
_journal_issue 7
_journal_name_full 'Crystal Growth &amp; Design'
_journal_page_first 3619
_journal_paper_doi 10.1021/cg300434k
_journal_volume 12
_journal_year 2012
_chemical_formula_moiety 'C21 H26 Cu1.50 N O9'
_chemical_formula_sum 'C21 H26 Cu1.5 N O9'
_chemical_formula_weight 531.74
_chemical_melting_point ?
_chemical_name_systematic
;
 ?
;
_space_group_IT_number 2
_symmetry_cell_setting triclinic
_symmetry_space_group_name_Hall '-P 1'
_symmetry_space_group_name_H-M 'P -1'
_atom_sites_solution_hydrogens geom
_atom_sites_solution_primary direct
_atom_sites_solution_secondary difmap
_audit_creation_method SHELXL-97
_cell_angle_alpha 70.07
_cell_angle_beta 78.65
_cell_angle_gamma 71.63
_cell_formula_units_Z 2
_cell_length_a 7.914
_cell_length_b 10.467
_cell_length_c 14.904
_cell_measurement_temperature 173(2)
_cell_measurement_theta_max 26.0
_cell_measurement_theta_min 2.2
_cell_volume 1095.960
_computing_cell_refinement 'SAINT (Bruker, 1999)'
_computing_data_collection 'SMART (Bruker, 1997)'
_computing_data_reduction 'SAINT (Bruker, 1999)'
_computing_molecular_graphics 'SHELXTL-PLUS (Sheldrick, 1990)'
_computing_publication_material SHELXL-97
_computing_structure_refinement 'SHELXL-97 (Sheldrick, 1997)'
_computing_structure_solution 'SHELXS-97(Sheldrick, 1997)'
_diffrn_ambient_temperature 173(2)
_diffrn_measured_fraction_theta_full 0.951
_diffrn_measured_fraction_theta_max 0.938
_diffrn_measurement_device_type 'Bruker SMART APEX CCD'
_diffrn_measurement_method '\w scan'
_diffrn_radiation_monochromator graphite
_diffrn_radiation_source 'fine-focus sealed tube'
_diffrn_radiation_type MoK\a
_diffrn_radiation_wavelength 0.71073
_diffrn_reflns_av_R_equivalents 0.0111
_diffrn_reflns_av_sigmaI/netI 0.0230
_diffrn_reflns_limit_h_max 9
_diffrn_reflns_limit_h_min -9
_diffrn_reflns_limit_k_max 12
_diffrn_reflns_limit_k_min -12
_diffrn_reflns_limit_l_max 6
_diffrn_reflns_limit_l_min -18
_diffrn_reflns_number 5371
_diffrn_reflns_theta_full 25.00
_diffrn_reflns_theta_max 26.04
_diffrn_reflns_theta_min 2.15
_exptl_absorpt_coefficient_mu 1.522
_exptl_absorpt_correction_T_max 0.528
_exptl_absorpt_correction_T_min 0.372
_exptl_absorpt_correction_type multi-scan
_exptl_absorpt_process_details 'SADABS (Sheldrick, 1996)'
_exptl_crystal_colour blue
_exptl_crystal_density_diffrn 1.611
_exptl_crystal_density_method 'not measured'
_exptl_crystal_description block
_exptl_crystal_F_000 549
_exptl_crystal_size_max 0.45
_exptl_crystal_size_mid 0.36
_exptl_crystal_size_min 0.27
_refine_diff_density_max 0.428
_refine_diff_density_min -0.352
_refine_diff_density_rms 0.060
_refine_ls_extinction_method none
_refine_ls_goodness_of_fit_ref 1.046
_refine_ls_hydrogen_treatment mixed
_refine_ls_matrix_type full
_refine_ls_number_parameters 313
_refine_ls_number_reflns 4073
_refine_ls_number_restraints 0
_refine_ls_restrained_S_all 1.046
_refine_ls_R_factor_all 0.0298
_refine_ls_R_factor_gt 0.0264
_refine_ls_shift/su_max 0.001
_refine_ls_shift/su_mean 0.000
_refine_ls_structure_factor_coef Fsqd
_refine_ls_weighting_details 'calc w=1/[\s^2^(Fo^2^)+(0.0415P)^2^+0.5943P] where P=(Fo^2^+2Fc^2^)/3'
_refine_ls_weighting_scheme calc
_refine_ls_wR_factor_gt 0.0719
_refine_ls_wR_factor_ref 0.0738
_reflns_number_gt 3671
_reflns_number_total 4073
_reflns_threshold_expression >2sigma(I)
_cod_data_source_file cg300434k_si_002.cif
_cod_data_source_block compound1
_cod_depositor_comments
;
The following automatic conversions were performed:

'_chemical_melting_point' value 'not measured' was changed to '?' -
the value is undefined or not given.

'_symmetry_cell_setting' value
'Triclinic' changed to 'triclinic' according to
/home/saulius/struct/CIF-dictionaries/cif_core.dic dictionary named
'cif_core.dic' version 2.4.1 from 2010-06-29.

Automatic conversion script
Id: cif_fix_values 1891 2012-01-12 08:04:46Z andrius 
;
_cod_original_cell_volume 1095.9
_cod_original_sg_symbol_H-M p-1
_cod_original_formula_sum 'C21 H26 Cu1.50 N O9'
_cod_database_code 4506311

loop_
_symmetry_equiv_pos_as_xyz
'x, y, z'
'-x, -y, -z'

loop_
_atom_site_label
_atom_site_type_symbol
_atom_site_fract_x
_atom_site_fract_y
_atom_site_fract_z
_atom_site_U_iso_or_equiv
_atom_site_adp_type
_atom_site_occupancy
_atom_site_symmetry_multiplicity
_atom_site_calc_flag
_atom_site_refinement_flags
C1 C -0.1392(3) 0.0828(2) 0.30967(14) 0.0177(4) Uani 1 1 d .
C2 C -0.2826(3) 0.1733(2) 0.24475(14) 0.0157(4) Uani 1 1 d .
C3 C -0.4224(3) 0.2774(2) 0.27125(14) 0.0190(4) Uani 1 1 d .
H3 H -0.4282 0.2908 0.3305 0.023 Uiso 1 1 calc R
C4 C -0.5537(3) 0.3617(2) 0.21020(14) 0.0192(4) Uani 1 1 d .
H4 H -0.6479 0.4308 0.2282 0.023 Uiso 1 1 calc R
C5 C -0.5415(3) 0.3407(2) 0.12166(14) 0.0173(4) Uani 1 1 d .
C6 C -0.4033(3) 0.2388(2) 0.09384(14) 0.0191(4) Uani 1 1 d .
H6 H -0.3971 0.2264 0.0343 0.023 Uiso 1 1 calc R
C7 C -0.2733(3) 0.1547(2) 0.15534(14) 0.0171(4) Uani 1 1 d .
H7 H -0.1796 0.0857 0.1369 0.021 Uiso 1 1 calc R
C8 C -0.7494(3) 0.3847(2) 0.01085(14) 0.0171(4) Uani 1 1 d .
C9 C -0.8036(3) 0.4772(2) -0.07670(14) 0.0186(4) Uani 1 1 d .
H9 H -0.7743 0.5628 -0.1018 0.022 Uiso 1 1 calc R
C10 C -0.9021(3) 0.4400(2) -0.12631(14) 0.0195(4) Uani 1 1 d .
H10 H -0.9391 0.5014 -0.1851 0.023 Uiso 1 1 calc R
C11 C -0.9464(3) 0.3122(2) -0.08952(14) 0.0179(4) Uani 1 1 d .
C12 C -0.8870(3) 0.2194(2) -0.00252(14) 0.0182(4) Uani 1 1 d .
H12 H -0.9139 0.1329 0.0220 0.022 Uiso 1 1 calc R
C13 C -0.7879(3) 0.2550(2) 0.04795(14) 0.0184(4) Uani 1 1 d .
H13 H -0.7479 0.1927 0.1059 0.022 Uiso 1 1 calc R
C14 C -1.0612(3) 0.2778(2) -0.14217(15) 0.0200(4) Uani 1 1 d .
C15 C 0.0534(5) 0.3238(3) 0.4060(2) 0.0479(7) Uani 1 1 d .
C16 C -0.3881(3) 0.0565(2) 0.57012(16) 0.0246(5) Uani 1 1 d .
H16A H -0.4261 -0.0228 0.6164 0.030 Uiso 1 1 calc R
H16B H -0.3923 0.0536 0.5062 0.030 Uiso 1 1 calc R
C17 C -0.5114(3) 0.1939(3) 0.58415(16) 0.0283(5) Uani 1 1 d .
H17A H -0.4943 0.2721 0.5284 0.034 Uiso 1 1 calc R
H17B H -0.6350 0.1917 0.5913 0.034 Uiso 1 1 calc R
C18 C -0.3368(3) 0.4146(2) 0.59818(17) 0.0294(5) Uani 1 1 d .
H18A H -0.3412 0.4197 0.5324 0.035 Uiso 1 1 calc R
H18B H -0.3467 0.5087 0.5996 0.035 Uiso 1 1 calc R
C19 C -0.4920(3) 0.3643(2) 0.66023(17) 0.0293(5) Uani 1 1 d .
H19A H -0.5007 0.3760 0.7230 0.035 Uiso 1 1 calc R
H19B H -0.6020 0.4218 0.6318 0.035 Uiso 1 1 calc R
C20 C -0.5732(3) 0.1477(3) 0.76063(16) 0.0280(5) Uani 1 1 d .
H20A H -0.5740 0.0552 0.7608 0.034 Uiso 1 1 calc R
H20B H -0.6960 0.2050 0.7637 0.034 Uiso 1 1 calc R
C21 C -0.4865(3) 0.1338(3) 0.84762(16) 0.0269(5) Uani 1 1 d .
H21A H -0.5173 0.2245 0.8593 0.032 Uiso 1 1 calc R
H21B H -0.5288 0.0675 0.9042 0.032 Uiso 1 1 calc R
N1 N -0.4716(2) 0.21405(19) 0.67137(12) 0.0219(4) Uani 1 1 d .
O1 O -0.14457(19) 0.10727(15) 0.38706(10) 0.0210(3) Uani 1 1 d .
O2 O -0.0243(2) -0.01280(17) 0.27998(11) 0.0268(4) Uani 1 1 d .
O3 O -0.6674(2) 0.43451(15) 0.06108(11) 0.0223(3) Uani 1 1 d .
O4 O -1.0920(2) 0.35711(16) -0.22507(11) 0.0303(4) Uani 1 1 d .
O5 O -1.1186(2) 0.17008(18) -0.09852(11) 0.0284(4) Uani 1 1 d .
O6 O 0.0813(2) 0.21441(19) 0.49364(12) 0.0324(4) Uani 1 1 d .
O7 O -0.21175(19) 0.04776(17) 0.58260(10) 0.0233(3) Uani 1 1 d .
O8 O -0.1708(2) 0.32285(17) 0.63006(11) 0.0242(3) Uani 1 1 d .
O9 O -0.2974(2) 0.08482(16) 0.82788(10) 0.0201(3) Uani 1 1 d .
Cu1 Cu 0.0000 0.0000 0.5000 0.01683(10) Uani 1 2 d S
Cu2 Cu -0.21675(3) 0.10290(2) 0.691726(16) 0.01618(9) Uani 1 1 d .
H01 H -0.155(4) 0.335(3) 0.6695(19) 0.024 Uiso 1 1 d .
H03 H 0.015(3) 0.243(3) 0.5326(19) 0.024 Uiso 1 1 d .
H02 H -0.242(3) 0.114(3) 0.8502(18) 0.024 Uiso 1 1 d .
H04 H -0.077(3) 0.344(3) 0.3889(17) 0.024 Uiso 1 1 d .
H06 H 0.047(3) 0.405(3) 0.4104(17) 0.024 Uiso 1 1 d .
H05 H 0.140(3) 0.292(3) 0.3596(19) 0.024 Uiso 1 1 d .

loop_
_atom_site_aniso_label
_atom_site_aniso_U_11
_atom_site_aniso_U_22
_atom_site_aniso_U_33
_atom_site_aniso_U_23
_atom_site_aniso_U_13
_atom_site_aniso_U_12
C1 0.0159(10) 0.0193(10) 0.0196(10) -0.0062(8) -0.0061(8) -0.0041(9)
C2 0.0144(10) 0.0167(10) 0.0162(9) -0.0050(8) -0.0039(8) -0.0031(8)
C3 0.0200(10) 0.0225(11) 0.0145(9) -0.0074(8) -0.0051(8) -0.0017(9)
C4 0.0154(10) 0.0192(10) 0.0218(10) -0.0086(8) -0.0027(8) 0.0000(8)
C5 0.0166(10) 0.0171(10) 0.0192(10) -0.0018(8) -0.0091(8) -0.0053(8)
C6 0.0204(11) 0.0237(11) 0.0167(10) -0.0082(8) -0.0059(8) -0.0059(9)
C7 0.0136(10) 0.0186(10) 0.0200(10) -0.0086(8) -0.0026(8) -0.0020(8)
C8 0.0120(9) 0.0215(10) 0.0195(10) -0.0094(8) -0.0055(8) -0.0009(8)
C9 0.0167(10) 0.0187(10) 0.0192(10) -0.0037(8) -0.0042(8) -0.0040(8)
C10 0.0184(10) 0.0219(11) 0.0160(9) -0.0054(8) -0.0049(8) -0.0007(8)
C11 0.0132(9) 0.0223(10) 0.0196(10) -0.0110(8) -0.0041(8) 0.0000(8)
C12 0.0150(10) 0.0191(10) 0.0207(10) -0.0072(8) -0.0027(8) -0.0029(8)
C13 0.0172(10) 0.0197(10) 0.0163(9) -0.0026(8) -0.0069(8) -0.0022(8)
C14 0.0149(10) 0.0234(11) 0.0235(10) -0.0152(9) -0.0047(8) 0.0030(9)
C15 0.069(2) 0.0398(17) 0.0379(16) -0.0069(13) 0.0036(15) -0.0297(17)
C16 0.0209(11) 0.0363(13) 0.0246(11) -0.0151(10) -0.0053(9) -0.0103(10)
C17 0.0213(11) 0.0393(13) 0.0264(11) -0.0121(10) -0.0108(9) -0.0036(10)
C18 0.0375(13) 0.0205(11) 0.0291(12) -0.0057(9) -0.0156(10) -0.0007(10)
C19 0.0292(12) 0.0235(12) 0.0308(12) -0.0104(10) -0.0120(10) 0.0071(10)
C20 0.0168(11) 0.0403(14) 0.0306(12) -0.0155(10) -0.0008(9) -0.0082(10)
C21 0.0236(11) 0.0344(13) 0.0231(11) -0.0119(10) 0.0017(9) -0.0073(10)
N1 0.0191(9) 0.0257(10) 0.0208(9) -0.0098(7) -0.0066(7) -0.0001(8)
O1 0.0207(8) 0.0239(8) 0.0171(7) -0.0085(6) -0.0086(6) 0.0025(6)
O2 0.0209(8) 0.0307(9) 0.0313(8) -0.0204(7) -0.0143(7) 0.0091(7)
O3 0.0236(8) 0.0181(7) 0.0279(8) -0.0059(6) -0.0168(6) -0.0017(6)
O4 0.0405(10) 0.0259(8) 0.0289(8) -0.0108(7) -0.0212(7) -0.0015(7)
O5 0.0307(9) 0.0389(9) 0.0255(8) -0.0142(7) -0.0058(7) -0.0158(8)
O6 0.0332(10) 0.0362(10) 0.0291(9) -0.0132(8) 0.0010(7) -0.0099(8)
O7 0.0147(7) 0.0405(9) 0.0211(7) -0.0195(7) -0.0036(6) -0.0038(7)
O8 0.0312(9) 0.0245(8) 0.0213(8) -0.0091(6) -0.0107(7) -0.0059(7)
O9 0.0219(8) 0.0247(8) 0.0173(7) -0.0085(6) -0.0050(6) -0.0071(6)
Cu1 0.01548(18) 0.02232(19) 0.01334(17) -0.00795(14) -0.00605(13) -0.00035(14)
Cu2 0.01500(14) 0.01830(15) 0.01633(13) -0.00785(10) -0.00656(10) -0.00003(10)

loop_
_atom_type_symbol
_atom_type_description
_atom_type_scat_dispersion_real
_atom_type_scat_dispersion_imag
_atom_type_scat_source
C C 0.0033 0.0016 'International Tables Vol C Tables 4.2.6.8 and 6.1.1.4'
H H 0.0000 0.0000 'International Tables Vol C Tables 4.2.6.8 and 6.1.1.4'
N N 0.0061 0.0033 'International Tables Vol C Tables 4.2.6.8 and 6.1.1.4'
O O 0.0106 0.0060 'International Tables Vol C Tables 4.2.6.8 and 6.1.1.4'
Cu Cu 0.3201 1.2651 'International Tables Vol C Tables 4.2.6.8 and 6.1.1.4'

loop_
_geom_angle_atom_site_label_1
_geom_angle_atom_site_label_2
_geom_angle_atom_site_label_3
_geom_angle
_geom_angle_site_symmetry_1
_geom_angle_site_symmetry_3
O1 C1 O2 126.41(18) . .
O1 C1 C2 118.27(19) . .
O2 C1 C2 115.31(17) . .
C3 C2 C7 119.40(18) . .
C3 C2 C1 121.10(18) . .
C7 C2 C1 119.49(19) . .
C2 C3 C4 120.70(19) . .
C2 C3 H3 119.6 . .
C4 C3 H3 119.7 . .
C5 C4 C3 118.7(2) . .
C5 C4 H4 120.6 . .
C3 C4 H4 120.6 . .
C6 C5 O3 122.23(18) . .
C6 C5 C4 121.45(18) . .
O3 C5 C4 116.14(19) . .
C5 C6 C7 119.46(19) . .
C5 C6 H6 120.3 . .
C7 C6 H6 120.3 . .
C6 C7 C2 120.3(2) . .
C6 C7 H7 119.9 . .
C2 C7 H7 119.9 . .
C9 C8 O3 115.83(18) . .
C9 C8 C13 121.21(18) . .
O3 C8 C13 122.79(17) . .
C10 C9 C8 118.92(19) . .
C10 C9 H9 120.5 . .
C8 C9 H9 120.5 . .
C9 C10 C11 120.99(19) . .
C9 C10 H10 119.5 . .
C11 C10 H10 119.5 . .
C10 C11 C12 119.11(18) . .
C10 C11 C14 119.90(18) . .
C12 C11 C14 120.97(19) . .
C13 C12 C11 120.58(19) . .
C13 C12 H12 119.7 . .
C11 C12 H12 119.7 . .
C8 C13 C12 119.14(18) . .
C8 C13 H13 120.4 . .
C12 C13 H13 120.4 . .
O4 C14 O5 125.57(19) . .
O4 C14 C11 117.61(19) . .
O5 C14 C11 116.81(18) . .
O6 C15 H04 109.5(13) . .
O6 C15 H06 113.2(17) . .
H04 C15 H06 99(2) . .
O6 C15 H05 106.2(15) . .
H04 C15 H05 111(2) . .
H06 C15 H05 117(2) . .
O7 C16 C17 108.66(18) . .
O7 C16 H16A 110.0 . .
C17 C16 H16A 110.0 . .
O7 C16 H16B 110.0 . .
C17 C16 H16B 110.0 . .
H16A C16 H16B 108.3 . .
N1 C17 C16 109.66(17) . .
N1 C17 H17A 109.7 . .
C16 C17 H17A 109.7 . .
N1 C17 H17B 109.7 . .
C16 C17 H17B 109.7 . .
H17A C17 H17B 108.2 . .
O8 C18 C19 111.35(18) . .
O8 C18 H18A 109.4 . .
C19 C18 H18A 109.4 . .
O8 C18 H18B 109.4 . .
C19 C18 H18B 109.4 . .
H18A C18 H18B 108.0 . .
N1 C19 C18 111.79(19) . .
N1 C19 H19A 109.3 . .
C18 C19 H19A 109.3 . .
N1 C19 H19B 109.3 . .
C18 C19 H19B 109.3 . .
H19A C19 H19B 107.9 . .
N1 C20 C21 109.70(17) . .
N1 C20 H20A 109.7 . .
C21 C20 H20A 109.7 . .
N1 C20 H20B 109.7 . .
C21 C20 H20B 109.7 . .
H20A C20 H20B 108.2 . .
O9 C21 C20 107.90(17) . .
O9 C21 H21A 110.1 . .
C20 C21 H21A 110.1 . .
O9 C21 H21B 110.1 . .
C20 C21 H21B 110.1 . .
H21A C21 H21B 108.4 . .
C20 N1 C19 111.61(18) . .
C20 N1 C17 113.24(17) . .
C19 N1 C17 112.44(17) . .
C20 N1 Cu2 103.10(13) . .
C19 N1 Cu2 109.47(13) . .
C17 N1 Cu2 106.36(13) . .
C1 O1 Cu1 131.17(14) . .
C1 O2 Cu2 129.52(13) . 2_556
C5 O3 C8 119.59(15) . .
C15 O6 H03 106.2(19) . .
C16 O7 Cu2 109.22(12) . .
C16 O7 Cu1 126.73(12) . .
Cu2 O7 Cu1 123.94(7) . .
C18 O8 Cu2 105.30(13) . .
C18 O8 H01 110(2) . .
Cu2 O8 H01 103(2) . .
C21 O9 Cu2 114.04(12) . .
C21 O9 H02 114.1(19) . .
Cu2 O9 H02 112.0(19) . .
O7 Cu1 O7 180.0 . 2_556
O7 Cu1 O1 91.42(6) . 2_556
O7 Cu1 O1 88.58(6) 2_556 2_556
O7 Cu1 O1 88.58(6) . .
O7 Cu1 O1 91.42(6) 2_556 .
O1 Cu1 O1 180.0 2_556 .
O7 Cu2 O2 99.48(6) . 2_556
O7 Cu2 O9 148.64(7) . .
O2 Cu2 O9 91.20(6) 2_556 .
O7 Cu2 N1 87.26(7) . .
O2 Cu2 N1 172.78(7) 2_556 .
O9 Cu2 N1 84.26(7) . .
O7 Cu2 O8 104.40(6) . .
O2 Cu2 O8 93.65(7) 2_556 .
O9 Cu2 O8 104.23(6) . .
N1 Cu2 O8 82.07(7) . .

loop_
_geom_bond_atom_site_label_1
_geom_bond_atom_site_label_2
_geom_bond_distance
_geom_bond_site_symmetry_2
C1 O1 1.254(2) .
C1 O2 1.263(3) .
C1 C2 1.500(3) .
C2 C3 1.388(3) .
C2 C7 1.396(3) .
C3 C4 1.391(3) .
C3 H3 0.9300 .
C4 C5 1.390(3) .
C4 H4 0.9300 .
C5 C6 1.376(3) .
C5 O3 1.381(2) .
C6 C7 1.387(3) .
C6 H6 0.9300 .
C7 H7 0.9300 .
C8 C9 1.386(3) .
C8 O3 1.387(2) .
C8 C13 1.387(3) .
C9 C10 1.386(3) .
C9 H9 0.9300 .
C10 C11 1.390(3) .
C10 H10 0.9300 .
C11 C12 1.393(3) .
C11 C14 1.500(3) .
C12 C13 1.388(3) .
C12 H12 0.9300 .
C13 H13 0.9300 .
C14 O4 1.252(3) .
C14 O5 1.268(3) .
C15 O6 1.415(3) .
C15 H04 1.05(3) .
C15 H06 0.86(3) .
C15 H05 0.94(3) .
C16 O7 1.414(2) .
C16 C17 1.518(3) .
C16 H16A 0.9700 .
C16 H16B 0.9700 .
C17 N1 1.491(3) .
C17 H17A 0.9700 .
C17 H17B 0.9700 .
C18 O8 1.419(3) .
C18 C19 1.506(3) .
C18 H18A 0.9700 .
C18 H18B 0.9700 .
C19 N1 1.483(3) .
C19 H19A 0.9700 .
C19 H19B 0.9700 .
C20 N1 1.483(3) .
C20 C21 1.527(3) .
C20 H20A 0.9700 .
C20 H20B 0.9700 .
C21 O9 1.427(3) .
C21 H21A 0.9700 .
C21 H21B 0.9700 .
N1 Cu2 2.0086(17) .
O1 Cu1 2.0156(13) .
O2 Cu2 1.9017(15) 2_556
O6 H03 0.78(3) .
O7 Cu2 1.8920(14) .
O7 Cu1 1.9113(14) .
O8 Cu2 2.2872(16) .
O8 H01 0.69(3) .
O9 Cu2 1.9661(14) .
O9 H02 0.78(3) .
Cu1 O7 1.9113(14) 2_556
Cu1 O1 2.0156(13) 2_556
Cu2 O2 1.9017(15) 2_556

loop_
_geom_hbond_atom_site_label_D
_geom_hbond_atom_site_label_H
_geom_hbond_atom_site_label_A
_geom_hbond_distance_DH
_geom_hbond_distance_HA
_geom_hbond_distance_DA
_geom_hbond_angle_DHA
_geom_hbond_site_symmetry_A
O8 H01 O4 0.69(3) 1.84(3) 2.526(2) 175(3) 1_656
O9 H02 O5 0.78(3) 1.69(3) 2.465(2) 177(3) 1_656

loop_
_geom_torsion_atom_site_label_1
_geom_torsion_atom_site_label_2
_geom_torsion_atom_site_label_3
_geom_torsion_atom_site_label_4
_geom_torsion
_geom_torsion_site_symmetry_4
O1 C1 C2 C3 -2.9(3) .
O2 C1 C2 C3 176.55(19) .
O1 C1 C2 C7 175.72(18) .
O2 C1 C2 C7 -4.8(3) .
C7 C2 C3 C4 0.7(3) .
C1 C2 C3 C4 179.36(18) .
C2 C3 C4 C5 -0.6(3) .
C3 C4 C5 C6 0.1(3) .
C3 C4 C5 O3 -175.11(17) .
O3 C5 C6 C7 175.09(17) .
C4 C5 C6 C7 0.1(3) .
C5 C6 C7 C2 0.0(3) .
C3 C2 C7 C6 -0.5(3) .
C1 C2 C7 C6 -179.10(18) .
O3 C8 C9 C10 -173.64(18) .
C13 C8 C9 C10 1.7(3) .
C8 C9 C10 C11 0.0(3) .
C9 C10 C11 C12 -1.5(3) .
C9 C10 C11 C14 176.82(19) .
C10 C11 C12 C13 1.3(3) .
C14 C11 C12 C13 -176.92(18) .
C9 C8 C13 C12 -1.9(3) .
O3 C8 C13 C12 173.20(19) .
C11 C12 C13 C8 0.3(3) .
C10 C11 C14 O4 10.2(3) .
C12 C11 C14 O4 -171.53(19) .
C10 C11 C14 O5 -169.96(19) .
C12 C11 C14 O5 8.3(3) .
O7 C16 C17 N1 -45.7(2) .
O8 C18 C19 N1 -51.4(2) .
N1 C20 C21 O9 -43.3(2) .
C21 C20 N1 C19 -68.9(2) .
C21 C20 N1 C17 163.03(19) .
C21 C20 N1 Cu2 48.5(2) .
C18 C19 N1 C20 155.46(18) .
C18 C19 N1 C17 -76.0(2) .
C18 C19 N1 Cu2 42.0(2) .
C16 C17 N1 C20 -87.9(2) .
C16 C17 N1 C19 144.45(19) .
C16 C17 N1 Cu2 24.6(2) .
O2 C1 O1 Cu1 -7.6(3) .
C2 C1 O1 Cu1 171.82(13) .
O1 C1 O2 Cu2 -26.3(3) 2_556
C2 C1 O2 Cu2 154.29(14) 2_556
C6 C5 O3 C8 48.2(3) .
C4 C5 O3 C8 -136.63(19) .
C9 C8 O3 C5 -150.62(18) .
C13 C8 O3 C5 34.1(3) .
C17 C16 O7 Cu2 44.3(2) .
C17 C16 O7 Cu1 -132.09(16) .
C19 C18 O8 Cu2 32.4(2) .
C20 C21 O9 Cu2 15.6(2) .
C16 O7 Cu1 O7 -80.86(17) 2_556
Cu2 O7 Cu1 O7 103.30(15) 2_556
C16 O7 Cu1 O1 -142.99(17) 2_556
Cu2 O7 Cu1 O1 41.17(10) 2_556
C16 O7 Cu1 O1 37.01(17) .
Cu2 O7 Cu1 O1 -138.83(10) .
C1 O1 Cu1 O7 -142.40(18) .
C1 O1 Cu1 O7 37.60(18) 2_556
C1 O1 Cu1 O1 -15.64(19) 2_556
C16 O7 Cu2 O2 158.04(14) 2_556
Cu1 O7 Cu2 O2 -25.49(11) 2_556
C16 O7 Cu2 O9 49.7(2) .
Cu1 O7 Cu2 O9 -133.83(11) .
C16 O7 Cu2 N1 -24.59(14) .
Cu1 O7 Cu2 N1 151.89(11) .
C16 O7 Cu2 O8 -105.67(14) .
Cu1 O7 Cu2 O8 70.80(10) .
C21 O9 Cu2 O7 -65.95(19) .
C21 O9 Cu2 O2 -176.48(15) 2_556
C21 O9 Cu2 N1 9.15(15) .
C21 O9 Cu2 O8 89.44(15) .
C20 N1 Cu2 O7 118.36(14) .
C19 N1 Cu2 O7 -122.73(14) .
C17 N1 Cu2 O7 -1.01(14) .
C20 N1 Cu2 O2 -82.7(6) 2_556
C19 N1 Cu2 O2 36.2(6) 2_556
C17 N1 Cu2 O2 158.0(5) 2_556
C20 N1 Cu2 O9 -31.41(13) .
C19 N1 Cu2 O9 87.50(14) .
C17 N1 Cu2 O9 -150.78(14) .
C20 N1 Cu2 O8 -136.69(14) .
C19 N1 Cu2 O8 -17.78(14) .
C17 N1 Cu2 O8 103.94(14) .
C18 O8 Cu2 O7 76.84(14) .
C18 O8 Cu2 O2 177.60(13) 2_556
C18 O8 Cu2 O9 -90.24(13) .
C18 O8 Cu2 N1 -8.25(13) .
